data_2009252
loop_
_publ_author_name
'Lakshmanan Govindasamy'
'Devadasan Velmurugan'
'Annamalai Senthilvelan'
'Il-Hawn Suh'

_publ_section_title 4-(4-Methylphenyl)-3-(4-pyridyl)-1<i>H</i>-1,2,4-triazole-5(4<i>H</i>)-thione
_journal_issue 12
_journal_name_full 'Acta Crystallographica Section C'
_journal_page_first 2098
_journal_page_last 2100
_journal_paper_doi 10.1107/S0108270199010094
_journal_volume 55
_journal_year 1999
_chemical_formula_sum 'C14 H12 N4 S'
_chemical_formula_weight 268.34
_chemical_name_systematic
;
4-(4-Methylphenyl)-3-(4-pyridyl)-1H-1,2,4-triazole-5(4H)-thione
;
_space_group_IT_number 14
_symmetry_cell_setting monoclinic
_symmetry_space_group_name_Hall '-P 2ybc'
_symmetry_space_group_name_H-M 'P 1 21/c 1'
_audit_creation_method SHELXL-97
_cell_angle_alpha 90.00
_cell_angle_beta 92.882(15)
_cell_angle_gamma 90.00
_cell_formula_units_Z 8
_cell_length_a 7.7234(9)
_cell_length_b 21.356(3)
_cell_length_c 16.252(5)
_cell_measurement_reflns_used 25
_cell_measurement_temperature 289(2)
_cell_measurement_theta_max 20
_cell_measurement_theta_min 5
_cell_volume 2677.2(10)
_computing_cell_refinement 'CAD-4 Software'
_computing_data_collection 'CAD-4 Software (Enraf-Nonius, 1989)'
_computing_data_reduction 'CAD-4 Software'
_computing_molecular_graphics 'ZORTEP (Zsolnai, 1997)'
_computing_publication_material 'PARST (Nardelli, 1995)'
_computing_structure_refinement 'SHELXL97 (Sheldrick, 1997b)'
_computing_structure_solution 'SHELXS97 (Sheldrick, 1997a)'
_diffrn_ambient_temperature 289(2)
_diffrn_measured_fraction_theta_full 0.971
_diffrn_measured_fraction_theta_max 0.971
_diffrn_measurement_device_type 'Enraf-Nonius CAD-4'
_diffrn_measurement_method \w/2\q
_diffrn_radiation_monochromator graphite
_diffrn_radiation_source 'fine-focus sealed tube'
_diffrn_radiation_type MoK\a
_diffrn_radiation_wavelength 0.71069
_diffrn_reflns_av_R_equivalents 0.023
_diffrn_reflns_av_sigmaI/netI 0.040
_diffrn_reflns_limit_h_max 9
_diffrn_reflns_limit_h_min -9
_diffrn_reflns_limit_k_max 25
_diffrn_reflns_limit_k_min 0
_diffrn_reflns_limit_l_max 19
_diffrn_reflns_limit_l_min 0
_diffrn_reflns_number 5150
_diffrn_reflns_theta_full 25.46
_diffrn_reflns_theta_max 25.46
_diffrn_reflns_theta_min 2.28
_diffrn_standards_decay_% <2
_diffrn_standards_interval_count 200
_diffrn_standards_interval_time 60
_diffrn_standards_number 3
_exptl_absorpt_coefficient_mu 0.233
_exptl_absorpt_correction_T_max 0.934
_exptl_absorpt_correction_T_min 0.887
_exptl_absorpt_correction_type 'empirical via \y-scan (North et al., 1968)'
_exptl_crystal_colour colourless
_exptl_crystal_density_diffrn 1.331
_exptl_crystal_density_method 'not measured'
_exptl_crystal_description block
_exptl_crystal_F_000 1120
_exptl_crystal_size_max 0.53
_exptl_crystal_size_mid 0.40
_exptl_crystal_size_min 0.30
_refine_diff_density_max 0.242
_refine_diff_density_min -0.175
_refine_ls_extinction_method none
_refine_ls_goodness_of_fit_ref 1.018
_refine_ls_hydrogen_treatment constr
_refine_ls_matrix_type full
_refine_ls_number_parameters 345
_refine_ls_number_reflns 4968
_refine_ls_number_restraints 0
_refine_ls_restrained_S_all 1.018
_refine_ls_R_factor_all 0.078
_refine_ls_R_factor_gt 0.046
_refine_ls_shift/su_max 0.015
_refine_ls_shift/su_mean 0.000
_refine_ls_structure_factor_coef Fsqd
_refine_ls_weighting_details 'w = 1/[\s^2^(Fo^2^)+(0.0520P)^2^+0.6603P] where P=(Fo^2^+2Fc^2^)/3'
_refine_ls_weighting_scheme calc
_refine_ls_wR_factor_ref 0.118
_reflns_number_gt 3477
_reflns_number_total 4968
_reflns_threshold_expression I>2\s(I)
_cod_data_source_file fg1553.cif
_cod_data_source_block fg1553
_cod_depositor_comments
;
The following automatic conversions were performed:
'_symmetry_cell_setting' value 'Monoclinic' changed to 'monoclinic'
according to '/home/saulius/struct/CIF-dictionaries/cif_core.dic'
dictionary named 'cif_core.dic' version 2.4.1 from 2010-06-29.

Automatic conversion script
Id: cif_fix_enum 1527 2010-12-29 10:47:43Z saulius 

The following automatic conversions were performed:

'_symmetry_cell_setting' value 'Monoclinic' changed to 'monoclinic'
according to /home/saulius/struct/CIF-dictionaries/cif_core.dic
dictionary named 'cif_core.dic' version 2.4.1 from 2010-06-29.

Automatic conversion script
Id: cif_fix_values 1715 2011-07-08 13:25:40Z adriana 

The following automatic conversions were performed:

'_refine_ls_weighting_scheme' value 'calc w =
1/[\s^2^(Fo^2^)+(0.0520P)^2^+0.6603P] where P=(Fo^2^+2Fc^2^)/3' was
changed to 'calc'. New tag '_refine_ls_weighting_details' was
created. The value of the new tag was set to 'w =
1/[\s^2^(Fo^2^)+(0.0520P)^2^+0.6603P] where P=(Fo^2^+2Fc^2^)/3'.

Automatic conversion script
Id: cif_fix_values 3143 2015-03-26 13:38:13Z robertas 
;
_cod_original_cell_volume 2677.3(9)
_cod_original_sg_symbol_H-M 'P 21/c'
_cod_database_code 2009252
_cod_database_fobs_code 2009252

loop_
_symmetry_equiv_pos_as_xyz
'x, y, z'
'-x, y+1/2, -z+1/2'
'-x, -y, -z'
'x, -y-1/2, z-1/2'

loop_
_atom_site_label
_atom_site_fract_x
_atom_site_fract_y
_atom_site_fract_z
_atom_site_U_iso_or_equiv
_atom_site_adp_type
_atom_site_calc_flag
_atom_site_refinement_flags
_atom_site_occupancy
_atom_site_disorder_assembly
_atom_site_disorder_group
_atom_site_type_symbol
S1 0.22487(8) 0.49834(3) 0.43343(4) 0.0529(2) Uani d . 1 . . S
N1 -0.0684(2) 0.55573(9) 0.36483(11) 0.0389(5) Uani d . 1 . . N
N2 -0.0409(2) 0.65207(9) 0.41389(13) 0.0463(5) Uani d . 1 . . N
N3 0.0936(2) 0.61472(9) 0.44159(13) 0.0465(5) Uani d . 1 . . N
H3 0.1772 0.6280 0.4740 0.056 Uiso calc R 1 . . H
N4 -0.6150(3) 0.68643(11) 0.26428(14) 0.0532(6) Uani d . 1 . . N
C1 0.0839(3) 0.55597(11) 0.41405(14) 0.0406(6) Uani d . 1 . . C
C2 -0.1370(3) 0.61510(11) 0.36787(15) 0.0401(6) Uani d . 1 . . C
C3 -0.1209(3) 0.50458(11) 0.31141(14) 0.0383(5) Uani d . 1 . . C
C4 -0.1107(3) 0.51104(12) 0.22776(15) 0.0466(6) Uani d . 1 . . C
H4 -0.0748 0.5488 0.2057 0.056 Uiso calc R 1 . . H
C5 -0.1540(3) 0.46115(12) 0.17643(16) 0.0496(6) Uani d . 1 . . C
H5 -0.1468 0.4658 0.1198 0.059 Uiso calc R 1 . . H
C6 -0.2076(3) 0.40470(11) 0.20768(16) 0.0445(6) Uani d . 1 . . C
C7 -0.2133(3) 0.39921(12) 0.29228(17) 0.0547(7) Uani d . 1 . . C
H7 -0.2460 0.3612 0.3147 0.066 Uiso calc R 1 . . H
C8 -0.1719(3) 0.44860(12) 0.34446(16) 0.0518(7) Uani d . 1 . . C
H8 -0.1784 0.4441 0.4011 0.062 Uiso calc R 1 . . H
C9 -0.3025(3) 0.63677(11) 0.32864(14) 0.0402(6) Uani d . 1 . . C
C10 -0.3141(3) 0.69780(12) 0.30067(16) 0.0476(6) Uani d . 1 . . C
H10 -0.2165 0.7234 0.3028 0.057 Uiso calc R 1 . . H
C11 -0.4704(3) 0.72053(13) 0.26964(16) 0.0537(7) Uani d . 1 . . C
H11 -0.4756 0.7618 0.2514 0.064 Uiso calc R 1 . . H
C12 -0.6019(3) 0.62736(13) 0.29023(17) 0.0547(7) Uani d . 1 . . C
H12 -0.7009 0.6025 0.2860 0.066 Uiso calc R 1 . . H
C13 -0.4512(3) 0.60072(12) 0.32291(16) 0.0495(6) Uani d . 1 . . C
H13 -0.4496 0.5593 0.3407 0.059 Uiso calc R 1 . . H
C14 -0.2590(4) 0.35093(13) 0.15152(18) 0.0625(8) Uani d . 1 . . C
H14A -0.3829 0.3468 0.1484 0.094 Uiso calc R 1 . . H
H14B -0.2079 0.3129 0.1729 0.094 Uiso calc R 1 . . H
H14C -0.2189 0.3588 0.0975 0.094 Uiso calc R 1 . . H
S1' -0.18113(9) 0.10144(3) 0.41469(5) 0.0598(2) Uani d . 1 . . S
N1' 0.1018(2) 0.17788(9) 0.43391(12) 0.0429(5) Uani d . 1 . . N
N2' 0.0482(2) 0.25204(10) 0.34057(13) 0.0509(6) Uani d . 1 . . N
N3' -0.0795(3) 0.20702(10) 0.33811(13) 0.0506(5) Uani d . 1 . . N
H3' -0.1674 0.2079 0.3035 0.061 Uiso calc R 1 . . H
N4' 0.6184(3) 0.32953(10) 0.47614(13) 0.0496(5) Uani d . 1 . . N
C1' -0.0545(3) 0.16172(12) 0.39444(15) 0.0449(6) Uani d . 1 . . C
C2' 0.1555(3) 0.23313(11) 0.39958(15) 0.0429(6) Uani d . 1 . . C
C3' 0.1745(3) 0.14528(11) 0.50490(15) 0.0426(6) Uani d . 1 . . C
C4' 0.1536(3) 0.16985(13) 0.58153(16) 0.0517(7) Uani d . 1 . . C
H4' 0.0991 0.2083 0.5874 0.062 Uiso calc R 1 . . H
C5' 0.2146(4) 0.13683(15) 0.65010(18) 0.0607(8) Uani d . 1 . . C
H5' 0.2003 0.1534 0.7022 0.073 Uiso calc R 1 . . H
C6' 0.2963(3) 0.07964(14) 0.64281(18) 0.0577(7) Uani d . 1 . . C
C7' 0.3183(4) 0.05693(13) 0.56480(19) 0.0616(8) Uani d . 1 . . C
H7' 0.3756 0.0191 0.5586 0.074 Uiso calc R 1 . . H
C8' 0.2571(4) 0.08911(12) 0.49526(18) 0.0551(7) Uani d . 1 . . C
H8' 0.2718 0.0729 0.4430 0.066 Uiso calc R 1 . . H
C9' 0.3180(3) 0.26593(11) 0.42548(14) 0.0419(6) Uani d . 1 . . C
C10' 0.3221(3) 0.33058(11) 0.42584(16) 0.0472(6) Uani d . 1 . . C
H10' 0.2247 0.3537 0.4091 0.057 Uiso calc R 1 . . H
C12' 0.6124(3) 0.26753(12) 0.47435(17) 0.0514(7) Uani d . 1 . . C
H12' 0.7121 0.2455 0.4909 0.062 Uiso calc R 1 . . H
C11' 0.4743(3) 0.35992(12) 0.45167(17) 0.0528(7) Uani d . 1 . . C
H11' 0.4765 0.4035 0.4520 0.063 Uiso calc R 1 . . H
C13' 0.4677(3) 0.23400(12) 0.44954(17) 0.0520(7) Uani d . 1 . . C
H13' 0.4702 0.1905 0.4489 0.062 Uiso calc R 1 . . H
C14' 0.3545(4) 0.04242(17) 0.7179(2) 0.0861(11) Uani d . 1 . . C
H14D 0.2554 0.0242 0.7421 0.129 Uiso calc R 1 . . H
H14E 0.4133 0.0695 0.7573 0.129 Uiso calc R 1 . . H
H14F 0.4320 0.0098 0.7024 0.129 Uiso calc R 1 . . H

loop_
_atom_site_aniso_label
_atom_site_aniso_U_11
_atom_site_aniso_U_22
_atom_site_aniso_U_33
_atom_site_aniso_U_12
_atom_site_aniso_U_13
_atom_site_aniso_U_23
S1 0.0458(4) 0.0522(4) 0.0595(4) 0.0112(3) -0.0088(3) 0.0022(3)
N1 0.0353(10) 0.0389(11) 0.0417(11) -0.0002(8) -0.0079(8) 0.0002(9)
N2 0.0375(11) 0.0423(12) 0.0576(13) -0.0001(9) -0.0131(10) -0.0026(10)
N3 0.0363(11) 0.0458(13) 0.0557(13) -0.0006(9) -0.0148(9) -0.0044(10)
N4 0.0427(12) 0.0589(15) 0.0567(14) 0.0102(11) -0.0114(10) -0.0029(11)
C1 0.0353(12) 0.0438(14) 0.0423(14) -0.0033(10) -0.0035(10) -0.0009(11)
C2 0.0373(13) 0.0378(13) 0.0445(14) -0.0007(10) -0.0050(11) -0.0003(11)
C3 0.0345(12) 0.0371(13) 0.0424(14) 0.0001(10) -0.0053(10) -0.0001(11)
C4 0.0547(15) 0.0383(14) 0.0467(15) -0.0051(11) 0.0003(12) 0.0056(11)
C5 0.0563(16) 0.0516(16) 0.0405(14) -0.0026(13) -0.0010(12) -0.0016(12)
C6 0.0401(13) 0.0443(15) 0.0489(15) -0.0005(11) 0.0008(11) -0.0046(12)
C7 0.0667(18) 0.0411(15) 0.0562(17) -0.0122(13) 0.0027(14) 0.0025(13)
C8 0.0683(18) 0.0476(16) 0.0391(14) -0.0078(13) -0.0015(12) 0.0051(12)
C9 0.0363(12) 0.0430(14) 0.0405(14) 0.0020(10) -0.0067(10) -0.0051(11)
C10 0.0429(14) 0.0433(15) 0.0555(16) -0.0012(11) -0.0091(12) -0.0013(12)
C11 0.0535(16) 0.0454(16) 0.0606(17) 0.0056(13) -0.0123(13) 0.0008(13)
C12 0.0387(14) 0.0619(18) 0.0622(18) -0.0036(13) -0.0106(12) -0.0022(14)
C13 0.0434(14) 0.0467(15) 0.0574(16) -0.0025(12) -0.0072(12) 0.0034(13)
C14 0.0623(18) 0.0570(18) 0.0681(19) -0.0103(14) 0.0034(15) -0.0159(15)
S1' 0.0553(4) 0.0547(4) 0.0687(5) -0.0205(3) -0.0059(3) -0.0031(4)
N1' 0.0407(11) 0.0376(11) 0.0492(12) -0.0055(9) -0.0107(9) -0.0012(9)
N2' 0.0411(11) 0.0492(13) 0.0610(14) -0.0064(10) -0.0120(10) 0.0053(11)
N3' 0.0387(11) 0.0545(13) 0.0570(14) -0.0075(10) -0.0139(10) 0.0022(11)
N4' 0.0392(11) 0.0455(13) 0.0628(14) -0.0057(10) -0.0087(10) 0.0010(11)
C1' 0.0411(13) 0.0469(15) 0.0462(15) -0.0034(11) -0.0030(11) -0.0090(12)
C2' 0.0396(13) 0.0404(14) 0.0478(15) -0.0026(11) -0.0057(11) -0.0009(11)
C3' 0.0438(13) 0.0359(13) 0.0472(15) -0.0088(11) -0.0082(11) -0.0007(11)
C4' 0.0505(15) 0.0517(16) 0.0522(17) -0.0029(12) -0.0043(13) -0.0051(13)
C5' 0.0595(17) 0.074(2) 0.0480(17) -0.0141(16) -0.0039(13) -0.0020(15)
C6' 0.0498(16) 0.0633(19) 0.0586(19) -0.0200(14) -0.0108(13) 0.0156(15)
C7' 0.0614(18) 0.0447(16) 0.078(2) -0.0029(13) -0.0072(15) 0.0092(15)
C8' 0.0674(18) 0.0443(15) 0.0527(16) -0.0014(13) -0.0052(14) -0.0028(13)
C9' 0.0388(13) 0.0412(14) 0.0449(14) -0.0071(11) -0.0041(11) 0.0001(11)
C10' 0.0375(13) 0.0388(14) 0.0642(17) 0.0010(11) -0.0079(12) 0.0025(12)
C12' 0.0360(13) 0.0521(17) 0.0646(17) 0.0011(12) -0.0119(12) 0.0063(14)
C11' 0.0448(15) 0.0368(14) 0.0757(19) -0.0031(11) -0.0067(13) 0.0000(13)
C13' 0.0451(14) 0.0366(14) 0.0730(19) 0.0001(11) -0.0091(13) 0.0023(13)
C14' 0.076(2) 0.097(3) 0.082(2) -0.0218(19) -0.0216(18) 0.040(2)

loop_
_atom_type_symbol
_atom_type_description
_atom_type_scat_dispersion_real
_atom_type_scat_dispersion_imag
_atom_type_scat_source
C C 0.0033 0.0016 'International Tables Vol C Tables 4.2.6.8 and 6.1.1.4'
H H 0.0000 0.0000 'International Tables Vol C Tables 4.2.6.8 and 6.1.1.4'
N N 0.0061 0.0033 'International Tables Vol C Tables 4.2.6.8 and 6.1.1.4'
S S 0.1246 0.1234 'International Tables Vol C Tables 4.2.6.8 and 6.1.1.4'

loop_
_geom_angle_atom_site_label_1
_geom_angle_atom_site_label_2
_geom_angle_atom_site_label_3
_geom_angle
_geom_angle_publ_flag
C2 N1 C1 107.00(18) yes
C2 N1 C3 128.52(18) yes
C1 N1 C3 123.69(19) yes
C2 N2 N3 103.78(19) yes
C1 N3 N2 114.20(18) yes
C1 N3 H3 122.9 ?
N2 N3 H3 122.9 ?
C11 N4 C12 116.5(2) yes
N3 C1 N1 103.19(19) yes
N3 C1 S1 127.46(17) yes
N1 C1 S1 129.33(18) yes
N2 C2 N1 111.83(19) yes
N2 C2 C9 121.2(2) yes
N1 C2 C9 126.9(2) yes
C4 C3 C8 120.4(2) ?
C4 C3 N1 119.5(2) ?
C8 C3 N1 120.1(2) ?
C3 C4 C5 119.7(2) ?
C3 C4 H4 120.1 ?
C5 C4 H4 120.1 ?
C6 C5 C4 121.2(2) ?
C6 C5 H5 119.4 ?
C4 C5 H5 119.4 ?
C5 C6 C7 117.7(2) ?
C5 C6 C14 121.2(2) ?
C7 C6 C14 121.1(2) ?
C8 C7 C6 121.9(2) ?
C8 C7 H7 119.1 ?
C6 C7 H7 119.1 ?
C3 C8 C7 119.1(2) ?
C3 C8 H8 120.5 ?
C7 C8 H8 120.5 ?
C10 C9 C13 117.6(2) ?
C10 C9 C2 118.6(2) ?
C13 C9 C2 123.7(2) ?
C11 C10 C9 119.7(2) ?
C11 C10 H10 120.2 ?
C9 C10 H10 120.2 ?
N4 C11 C10 123.3(2) n
N4 C11 H11 118.3 ?
C10 C11 H11 118.3 ?
N4 C12 C13 124.2(2) n
N4 C12 H12 117.9 ?
C13 C12 H12 117.9 ?
C12 C13 C9 118.6(2) ?
C12 C13 H13 120.7 ?
C9 C13 H13 120.7 ?
C6 C14 H14A 109.5 ?
C6 C14 H14B 109.5 ?
H14A C14 H14B 109.5 ?
C6 C14 H14C 109.5 ?
H14A C14 H14C 109.5 ?
H14B C14 H14C 109.5 ?
C2' N1' C1' 107.43(19) yes
C2' N1' C3' 128.79(19) yes
C1' N1' C3' 123.3(2) yes
C2' N2' N3' 103.5(2) yes
C1' N3' N2' 113.97(19) yes
C1' N3' H3' 123.0 ?
N2' N3' H3' 123.0 ?
C12' N4' C11' 116.9(2) yes
N3' C1' N1' 103.3(2) yes
N3' C1' S1' 129.05(18) yes
N1' C1' S1' 127.7(2) yes
N2' C2' N1' 111.8(2) yes
N2' C2' C9' 124.2(2) yes
N1' C2' C9' 123.9(2) yes
C4' C3' C8' 121.1(2) ?
C4' C3' N1' 119.1(2) ?
C8' C3' N1' 119.8(2) ?
C3' C4' C5' 119.2(3) ?
C3' C4' H4' 120.4 ?
C5' C4' H4' 120.4 ?
C4' C5' C6' 121.4(3) ?
C4' C5' H5' 119.3 ?
C6' C5' H5' 119.3 ?
C7' C6' C5' 117.9(3) ?
C7' C6' C14' 121.0(3) ?
C5' C6' C14' 121.0(3) ?
C6' C7' C8' 121.6(3) ?
C6' C7' H7' 119.2 ?
C8' C7' H7' 119.2 ?
C3' C8' C7' 118.8(3) ?
C3' C8' H8' 120.6 ?
C7' C8' H8' 120.6 ?
C10' C9' C13' 118.3(2) ?
C10' C9' C2' 119.6(2) ?
C13' C9' C2' 122.2(2) ?
C11' C10' C9' 118.4(2) ?
C11' C10' H10' 120.8 ?
C9' C10' H10' 120.8 ?
N4' C12' C13' 123.7(2) n
N4' C12' H12' 118.1 ?
C13' C12' H12' 118.1 ?
N4' C11' C10' 123.8(2) n
N4' C11' H11' 118.1 ?
C10' C11' H11' 118.1 ?
C12' C13' C9' 118.9(2) ?
C12' C13' H13' 120.5 ?
C9' C13' H13' 120.5 ?
C6' C14' H14D 109.5 ?
C6' C14' H14E 109.5 ?
H14D C14' H14E 109.5 ?
C6' C14' H14F 109.5 ?
H14D C14' H14F 109.5 ?
H14E C14' H14F 109.5 ?

loop_
_geom_bond_atom_site_label_1
_geom_bond_atom_site_label_2
_geom_bond_site_symmetry_2
_geom_bond_distance
_geom_bond_publ_flag
S1 C1 . 1.663(2) yes
N1 C2 . 1.376(3) yes
N1 C1 . 1.389(3) yes
N1 C3 . 1.441(3) yes
N2 C2 . 1.295(3) yes
N2 N3 . 1.367(3) yes
N3 C1 . 1.333(3) yes
N3 H3 . 0.8600 ?
N4 C11 . 1.333(3) n
N4 C12 . 1.332(3) n
C2 C9 . 1.474(3) yes
C3 C4 . 1.373(3) ?
C3 C8 . 1.376(3) ?
C4 C5 . 1.384(3) ?
C4 H4 . 0.9300 ?
C5 C6 . 1.380(3) ?
C5 H5 . 0.9300 ?
C6 C7 . 1.383(4) ?
C6 C14 . 1.508(3) ?
C7 C8 . 1.381(3) ?
C7 H7 . 0.9300 ?
C8 H8 . 0.9300 ?
C9 C10 . 1.382(3) ?
C9 C13 . 1.382(3) ?
C10 C11 . 1.374(3) ?
C10 H10 . 0.9300 ?
C11 H11 . 0.9300 ?
C12 C13 . 1.378(3) ?
C12 H12 . 0.9300 ?
C13 H13 . 0.9300 ?
C14 H14A . 0.9600 ?
C14 H14B . 0.9600 ?
C14 H14C . 0.9600 ?
S1' C1' . 1.660(3) yes
N1' C2' . 1.378(3) yes
N1' C1' . 1.382(3) yes
N1' C3' . 1.437(3) yes
N2' C2' . 1.300(3) yes
N2' N3' . 1.377(3) yes
N3' C1' . 1.339(3) yes
N3' H3' . 0.8600 ?
N4' C12' . 1.325(3) n
N4' C11' . 1.331(3) n
C2' C9' . 1.480(3) yes
C3' C4' . 1.368(3) ?
C3' C8' . 1.372(3) ?
C4' C5' . 1.381(4) ?
C4' H4' . 0.9300 ?
C5' C6' . 1.382(4) ?
C5' H5' . 0.9300 ?
C6' C7' . 1.376(4) ?
C6' C14' . 1.507(4) ?
C7' C8' . 1.385(4) ?
C7' H7' . 0.9300 ?
C8' H8' . 0.9300 ?
C9' C10' . 1.381(3) ?
C9' C13' . 1.382(3) ?
C10' C11' . 1.379(3) ?
C10' H10' . 0.9300 ?
C12' C13' . 1.371(3) ?
C12' H12' . 0.9300 ?
C11' H11' . 0.9300 ?
C13' H13' . 0.9300 ?
C14' H14D . 0.9600 ?
C14' H14E . 0.9600 ?
C14' H14F . 0.9600 ?

loop_
_geom_hbond_atom_site_label_D
_geom_hbond_atom_site_label_H
_geom_hbond_atom_site_label_A
_geom_hbond_site_symmetry_A
_geom_hbond_distance_DH
_geom_hbond_distance_HA
_geom_hbond_distance_DA
_geom_hbond_angle_DHA
_geom_hbond_publ_flag
N3 H3 N4' 3_666 0.86 1.96 2.803(3) 166 yes
N3' H3' N4 2_445 0.86 2.02 2.852(3) 164 yes

loop_
_geom_torsion_atom_site_label_1
_geom_torsion_atom_site_label_2
_geom_torsion_atom_site_label_3
_geom_torsion_atom_site_label_4
_geom_torsion
_geom_torsion_publ_flag
C2 N2 N3 C1 0.2(3) ?
N2 N3 C1 N1 0.1(3) ?
N2 N3 C1 S1 178.87(18) ?
C2 N1 C1 N3 -0.3(3) ?
C3 N1 C1 N3 170.3(2) ?
C2 N1 C1 S1 -179.0(2) ?
C3 N1 C1 S1 -8.4(4) ?
N3 N2 C2 N1 -0.3(3) ?
N3 N2 C2 C9 177.0(2) ?
C1 N1 C2 N2 0.4(3) ?
C3 N1 C2 N2 -169.6(2) ?
C1 N1 C2 C9 -176.8(2) ?
C3 N1 C2 C9 13.2(4) ?
C2 N1 C3 C4 61.8(3) ?
C1 N1 C3 C4 -106.7(3) yes
C2 N1 C3 C8 -121.7(3) n
C1 N1 C3 C8 69.8(3) ?
C8 C3 C4 C5 0.8(4) ?
N1 C3 C4 C5 177.3(2) ?
C3 C4 C5 C6 0.0(4) ?
C4 C5 C6 C7 -1.3(4) ?
C4 C5 C6 C14 178.4(2) ?
C5 C6 C7 C8 1.8(4) ?
C14 C6 C7 C8 -177.9(3) ?
C4 C3 C8 C7 -0.3(4) ?
N1 C3 C8 C7 -176.7(2) ?
C6 C7 C8 C3 -1.0(4) ?
N2 C2 C9 C10 36.1(4) ?
N1 C2 C9 C10 -147.0(2) yes
N2 C2 C9 C13 -139.5(3) n
N1 C2 C9 C13 37.4(4) ?
C13 C9 C10 C11 0.8(4) ?
C2 C9 C10 C11 -175.1(2) ?
C12 N4 C11 C10 -0.6(4) ?
C9 C10 C11 N4 -0.4(4) ?
C11 N4 C12 C13 1.2(4) ?
N4 C12 C13 C9 -0.8(4) ?
C10 C9 C13 C12 -0.3(4) ?
C2 C9 C13 C12 175.4(2) ?
C2' N2' N3' C1' 0.8(3) ?
N2' N3' C1' N1' -1.8(3) ?
N2' N3' C1' S1' 176.82(19) ?
C2' N1' C1' N3' 2.0(3) ?
C3' N1' C1' N3' 174.3(2) ?
C2' N1' C1' S1' -176.63(19) ?
C3' N1' C1' S1' -4.3(4) ?
N3' N2' C2' N1' 0.6(3) ?
N3' N2' C2' C9' 179.1(2) ?
C1' N1' C2' N2' -1.6(3) ?
C3' N1' C2' N2' -173.4(2) ?
C1' N1' C2' C9' 179.8(2) ?
C3' N1' C2' C9' 8.1(4) ?
C2' N1' C3' C4' 71.8(3) ?
C1' N1' C3' C4' -98.8(3) yes
C2' N1' C3' C8' -110.8(3) n
C1' N1' C3' C8' 78.6(3) ?
C8' C3' C4' C5' -1.1(4) ?
N1' C3' C4' C5' 176.3(2) ?
C3' C4' C5' C6' 0.1(4) ?
C4' C5' C6' C7' 1.2(4) ?
C4' C5' C6' C14' -177.0(3) ?
C5' C6' C7' C8' -1.7(4) ?
C14' C6' C7' C8' 176.5(3) ?
C4' C3' C8' C7' 0.6(4) ?
N1' C3' C8' C7' -176.7(2) ?
C6' C7' C8' C3' 0.8(4) ?
N2' C2' C9' C10' 37.4(4) ?
N1' C2' C9' C10' -144.3(3) yes
N2' C2' C9' C13' -142.6(3) n
N1' C2' C9' C13' 35.7(4) ?
C13' C9' C10' C11' -1.2(4) ?
C2' C9' C10' C11' 178.9(2) ?
C11' N4' C12' C13' -0.4(4) ?
C12' N4' C11' C10' 0.6(4) ?
C9' C10' C11' N4' 0.2(4) ?
N4' C12' C13' C9' -0.5(4) ?
C10' C9' C13' C12' 1.4(4) ?
C2' C9' C13' C12' -178.7(2) ?

loop_
_cod_related_entry_id
_cod_related_entry_database
_cod_related_entry_code
1 ChemSpider 668318
